data_7049372
loop_
_publ_author_name
'Garau, Alessandra'
'Bencini, Andrea'
'Blake, Alexander J.'
'Caltagirone, Claudia'
'Conti, Luca'
'Isaia, Francesco'
'Lippolis, Vito'
'Montis, Riccardo'
'Mariani, Palma'
'Scorciapino, Mariano Andrea'

_publ_section_title
;
 [9]aneN<sub>3</sub>-based fluorescent receptors for metal ion sensing,
 featuring urea and amide functional groups.
;
_journal_issue 15
_journal_name_full 'Dalton transactions (Cambridge, England : 2003)'
_journal_page_first 4949
_journal_page_last 4960
_journal_paper_doi 10.1039/c9dt00288j
_journal_volume 48
_journal_year 2019
_chemical_formula_moiety 'C39 H38 Cu N9 O3, N O3'
_chemical_formula_sum 'C39 H38 Cu N10 O6'
_chemical_formula_weight 806.34
_space_group_crystal_system orthorhombic
_space_group_IT_number 61
_space_group_name_Hall '-P 2ac 2ab'
_space_group_name_H-M_alt 'P b c a'
_symmetry_space_group_name_Hall '-P 2ac 2ab'
_symmetry_space_group_name_H-M 'P b c a'
_atom_sites_solution_hydrogens geom
_audit_creation_date 2015-10-27
_audit_creation_method
;
Olex2 1.2
(compiled 2015.09.30 svn.r3233 for OlexSys, GUI svn.r5103)
;
_audit_update_record
;
2019-01-08 deposited with the CCDC.    2019-03-15 downloaded from the CCDC.
;
_cell_angle_alpha 90
_cell_angle_beta 90
_cell_angle_gamma 90
_cell_formula_units_Z 8
_cell_length_a 16.8909(3)
_cell_length_b 10.8298(3)
_cell_length_c 39.2281(14)
_cell_measurement_reflns_used 10457
_cell_measurement_temperature 120(2)
_cell_measurement_theta_max 72.3150
_cell_measurement_theta_min 4.9620
_cell_volume 7175.8(3)
_computing_cell_refinement
;
CrysAlisPro, Agilent Technologies,
Version 1.171.37.31 (release 14-01-2014 CrysAlis171 .NET)
(compiled Jan 14 2014,18:38:05)
;
_computing_data_collection
;
CrysAlisPro, Agilent Technologies,
Version 1.171.37.31 (release 14-01-2014 CrysAlis171 .NET)
(compiled Jan 14 2014,18:38:05)
;
_computing_data_reduction
;
CrysAlisPro, Agilent Technologies,
Version 1.171.37.31 (release 14-01-2014 CrysAlis171 .NET)
(compiled Jan 14 2014,18:38:05)
;
_computing_molecular_graphics 'Olex2 (Dolomanov et al., 2009)'
_computing_publication_material 'Olex2 (Dolomanov et al., 2009)'
_computing_structure_refinement 'ShelXL (Sheldrick, 2015)'
_diffrn_ambient_environment N~2~
_diffrn_ambient_temperature 120.00(12)
_diffrn_detector 'CCD plate'
_diffrn_detector_area_resol_mean 5.2349
_diffrn_detector_type AtlasS2
_diffrn_measured_fraction_theta_full 0.985
_diffrn_measured_fraction_theta_max 0.971
_diffrn_measurement_details
;
#__ type_ start__ end____ width___ exp.time_
  1 omega -109.00  -32.00   1.0000   20.0000
omega____ theta____ kappa____ phi______ frames
    -      -38.5000  -38.0000   90.0000 77

#__ type_ start__ end____ width___ exp.time_
  2 omega  -50.00   15.00   1.0000   20.0000
omega____ theta____ kappa____ phi______ frames
    -      -38.5000   38.0000  -60.0000 65

#__ type_ start__ end____ width___ exp.time_
  3 omega  -36.00   31.00   1.0000   20.0000
omega____ theta____ kappa____ phi______ frames
    -      -38.5000   38.0000 -150.0000 67

#__ type_ start__ end____ width___ exp.time_
  4 omega  -26.00   10.00   1.0000   20.0000
omega____ theta____ kappa____ phi______ frames
    -       42.8292  -57.0000    0.0000 36

#__ type_ start__ end____ width___ exp.time_
  5 omega   34.00   61.00   1.0000   80.0000
omega____ theta____ kappa____ phi______ frames
    -      104.5000  -45.0000   90.0000 27

#__ type_ start__ end____ width___ exp.time_
  6 omega   35.00   87.00   1.0000   80.0000
omega____ theta____ kappa____ phi______ frames
    -      104.5000  -30.0000   30.0000 52

#__ type_ start__ end____ width___ exp.time_
  7 omega  142.00  169.00   1.0000   80.0000
omega____ theta____ kappa____ phi______ frames
    -      104.5000   30.0000 -180.0000 27

#__ type_ start__ end____ width___ exp.time_
  8 omega   91.00  123.00   1.0000   80.0000
omega____ theta____ kappa____ phi______ frames
    -      104.5000   30.0000 -180.0000 32

#__ type_ start__ end____ width___ exp.time_
  9 omega   43.00  112.00   1.0000   80.0000
omega____ theta____ kappa____ phi______ frames
    -      104.5000  -61.0000   90.0000 69

#__ type_ start__ end____ width___ exp.time_
 10 omega   40.00   86.00   1.0000   80.0000
omega____ theta____ kappa____ phi______ frames
    -      104.5000  -45.0000 -120.0000 46

#__ type_ start__ end____ width___ exp.time_
 11 omega   80.00  175.00   1.0000   80.0000
omega____ theta____ kappa____ phi______ frames
    -      104.5000   45.0000 -150.0000 95

#__ type_ start__ end____ width___ exp.time_
 12 omega   28.00  149.00   1.0000   80.0000
omega____ theta____ kappa____ phi______ frames
    -      104.5000  -15.0000 -150.0000 121
;
_diffrn_measurement_device 'four-circle diffractometer'
_diffrn_measurement_device_type 'GV1000, AtlasS2'
_diffrn_measurement_method '\w scans'
_diffrn_orient_matrix_UB_11 0.0632118000
_diffrn_orient_matrix_UB_12 0.0924950000
_diffrn_orient_matrix_UB_13 -0.0121076000
_diffrn_orient_matrix_UB_21 0.0011680000
_diffrn_orient_matrix_UB_22 -0.0624875000
_diffrn_orient_matrix_UB_23 -0.0352831000
_diffrn_orient_matrix_UB_31 -0.0658021000
_diffrn_orient_matrix_UB_32 0.0880556000
_diffrn_orient_matrix_UB_33 -0.0122847000
_diffrn_radiation_monochromator mirror
_diffrn_radiation_probe x-ray
_diffrn_radiation_type CuK\a
_diffrn_radiation_wavelength 1.54184
_diffrn_reflns_av_R_equivalents 0.0460
_diffrn_reflns_av_unetI/netI 0.0328
_diffrn_reflns_Laue_measured_fraction_full 0.985
_diffrn_reflns_Laue_measured_fraction_max 0.971
_diffrn_reflns_limit_h_max 20
_diffrn_reflns_limit_h_min -21
_diffrn_reflns_limit_k_max 13
_diffrn_reflns_limit_k_min -8
_diffrn_reflns_limit_l_max 46
_diffrn_reflns_limit_l_min -48
_diffrn_reflns_number 30968
_diffrn_reflns_point_group_measured_fraction_full 0.985
_diffrn_reflns_point_group_measured_fraction_max 0.971
_diffrn_reflns_theta_full 67.684
_diffrn_reflns_theta_max 73.734
_diffrn_reflns_theta_min 4.980
_diffrn_source 'rotating-anode X-ray tube'
_diffrn_source_type 'GV1000 (Cu) X-ray Source'
_exptl_absorpt_coefficient_mu 1.400
_exptl_absorpt_correction_T_max 0.896
_exptl_absorpt_correction_T_min 0.786
_exptl_absorpt_correction_type gaussian
_exptl_absorpt_process_details
;
CrysAlisPro, Agilent Technologies,
Version 1.171.37.31 (release 14-01-2014 CrysAlis171 .NET)
(compiled Jan 14 2014,18:38:05)
Numerical absorption correction based on gaussian integration over
            a multifaceted crystal model
Empirical absorption correction using spherical harmonics,
 implemented in SCALE3 ABSPACK scaling algorithm.
;
_exptl_crystal_density_diffrn 1.493
_exptl_crystal_description lath
_exptl_crystal_F_000 3352
_exptl_crystal_size_max 0.273
_exptl_crystal_size_mid 0.152
_exptl_crystal_size_min 0.103
_refine_diff_density_max 0.881
_refine_diff_density_min -1.031
_refine_diff_density_rms 0.115
_refine_ls_extinction_method none
_refine_ls_goodness_of_fit_ref 1.188
_refine_ls_hydrogen_treatment constr
_refine_ls_matrix_type full
_refine_ls_number_parameters 505
_refine_ls_number_reflns 7048
_refine_ls_number_restraints 507
_refine_ls_restrained_S_all 1.154
_refine_ls_R_factor_all 0.1031
_refine_ls_R_factor_gt 0.0981
_refine_ls_shift/su_max 0.001
_refine_ls_shift/su_mean 0.000
_refine_ls_structure_factor_coef Fsqd
_refine_ls_weighting_details 'w=1/[\s^2^(Fo^2^)+80.3000P] where P=(Fo^2^+2Fc^2^)/3'
_refine_ls_weighting_scheme calc
_refine_ls_wR_factor_gt 0.2177
_refine_ls_wR_factor_ref 0.2196
_reflns_Friedel_coverage 0.000
_reflns_number_gt 6390
_reflns_number_total 7048
_reflns_threshold_expression 'I > 2\s(I)'
_cod_data_source_file c9dt00288j2.cif
_cod_data_source_block vlajbi
_cod_depositor_comments 'Adding full bibliography for 7049370--7049372.cif.'
_cod_original_cell_volume 7175.8(4)
_cod_database_code 7049372
_chemical_oxdiff_formula 'C39 H38 N10 O6 Cu'
_chemical_oxdiff_usercomment 'GVB-711 #15085 VLAJBI mounted in fomblin on micromount'
_shelx_space_group_comment
;
The symmetry employed for this shelxl refinement is uniquely defined
by the following loop, which should always be used as a source of
symmetry information in preference to the above space-group names.
They are only intended as comments.
;
_reflns_odcompleteness_completeness 99.94
_reflns_odcompleteness_iscentric 1
_reflns_odcompleteness_theta 66.97
_olex2_refinement_description
;
1. Fixed Uiso
 At 1.2 times of:
  All C(H) groups, All C(H,H) groups, All N(H) groups
2. Rigid body (RIGU) restrains
 All non-hydrogen atoms
 with sigma for 1-2 distances of 0.004 and sigma for 1-3 distances of 0.004
 All non-hydrogen atoms
 with sigma for 1-2 distances of 0.004 and sigma for 1-3 distances of 0.004
 All non-hydrogen atoms
 with sigma for 1-2 distances of 0.004 and sigma for 1-3 distances of 0.004
3.a Secondary CH2 refined with riding coordinates:
 C17(H17A,H17B), C19(H19A,H19B), C14(H14A,H14B), C18(H18A,H18B), C30(H30A,
 H30B), C13(H13A,H13B), C16(H16A,H16B), C12(H12A,H12B), C11(H11A,H11B)
3.b Aromatic/amide H refined with riding coordinates:
 N5(H5), N8(H8), C40(H40), C34(H34), C33(H33), C35(H35), C20(H20), C38(H38),
 C39(H39), C21(H21), C28(H28), C26(H26), C27(H27), C22(H22), C9(H9), C8(H8A),
 C7(H7), C1(H1), C2(H2), C3(H3)
;
_shelx_shelxl_version_number 2014/7
_olex2_submission_special_instructions 'No special instructions were received'

loop_
_space_group_symop_operation_xyz
'x, y, z'
'-x+1/2, -y, z+1/2'
'x+1/2, -y+1/2, -z'
'-x, y+1/2, -z+1/2'
'-x, -y, -z'
'x-1/2, y, -z-1/2'
'-x-1/2, y-1/2, z'
'x, -y-1/2, z-1/2'

loop_
_atom_site_label
_atom_site_type_symbol
_atom_site_fract_x
_atom_site_fract_y
_atom_site_fract_z
_atom_site_U_iso_or_equiv
_atom_site_adp_type
_atom_site_occupancy
_atom_site_site_symmetry_order
_atom_site_calc_flag
_atom_site_refinement_flags_posn
_atom_site_refinement_flags_adp
Cu1 Cu 0.50635(5) 0.53603(8) 0.61853(2) 0.0234(2) Uani 1 1 d . U
O2 O 0.4780(3) 0.7317(4) 0.49942(11) 0.0288(9) Uani 1 1 d . U
N1 N 0.5985(3) 0.6295(5) 0.63177(13) 0.0257(11) Uani 1 1 d . U
N4 N 0.4498(3) 0.6762(5) 0.64350(12) 0.0225(10) Uani 1 1 d . U
N3 N 0.4247(3) 0.4050(5) 0.60203(13) 0.0239(10) Uani 1 1 d . U
O1 O 0.4735(3) 0.3898(5) 0.66948(12) 0.0380(11) Uani 1 1 d . U
N2 N 0.5897(3) 0.4233(5) 0.59638(13) 0.0286(11) Uani 1 1 d . U
N9 N 0.3253(3) 1.0907(5) 0.53503(13) 0.0256(10) Uani 1 1 d . U
N5 N 0.3753(3) 0.2498(5) 0.68141(14) 0.0334(12) Uani 1 1 d . U
H5 H 0.3342 0.2159 0.6725 0.040 Uiso 1 1 calc R .
N7 N 0.4896(3) 0.6047(4) 0.56207(12) 0.0209(10) Uani 1 1 d . U
C25 C 0.5849(3) 0.7470(6) 0.64460(15) 0.0262(12) Uani 1 1 d . U
C32 C 0.3982(4) 0.9687(5) 0.49562(15) 0.0243(11) Uani 1 1 d . U
N8 N 0.4221(3) 0.9015(5) 0.52454(12) 0.0234(10) Uani 1 1 d . U
H8 H 0.4144 0.9359 0.5440 0.028 Uiso 1 1 calc R .
C17 C 0.4290(3) 0.5220(6) 0.54710(15) 0.0242(12) Uani 1 1 d . U
H17A H 0.4549 0.4569 0.5343 0.029 Uiso 1 1 calc R .
H17B H 0.3961 0.5687 0.5314 0.029 Uiso 1 1 calc R .
C40 C 0.2796(4) 1.1861(6) 0.54120(17) 0.0289(13) Uani 1 1 d . U
H40 H 0.2649 1.2010 0.5637 0.035 Uiso 1 1 calc R .
C37 C 0.3462(3) 1.0699(5) 0.50199(16) 0.0238(11) Uani 1 1 d . U
C34 C 0.3921(4) 1.0158(6) 0.43544(17) 0.0316(14) Uani 1 1 d . U
H34 H 0.4071 0.9965 0.4133 0.038 Uiso 1 1 calc R .
C33 C 0.4217(4) 0.9437(6) 0.46278(16) 0.0285(13) Uani 1 1 d . U
H33 H 0.4570 0.8796 0.4585 0.034 Uiso 1 1 calc R .
C19 C 0.5712(4) 0.5833(6) 0.55048(16) 0.0277(13) Uani 1 1 d . U
H19A H 0.6058 0.6444 0.5607 0.033 Uiso 1 1 calc R .
H19B H 0.5737 0.5935 0.5259 0.033 Uiso 1 1 calc R .
C36 C 0.3184(3) 1.1427(6) 0.47446(16) 0.0250(12) Uani 1 1 d . U
C31 C 0.4561(3) 0.7878(5) 0.52489(15) 0.0217(11) Uani 1 1 d . U
C14 C 0.6630(4) 0.4439(7) 0.61596(18) 0.0380(15) Uani 1 1 d . U
H14A H 0.7083 0.4216 0.6021 0.046 Uiso 1 1 calc R .
H14B H 0.6629 0.3915 0.6360 0.046 Uiso 1 1 calc R .
C35 C 0.3423(4) 1.1126(6) 0.44089(17) 0.0305(13) Uani 1 1 d . U
H35 H 0.3240 1.1590 0.4226 0.037 Uiso 1 1 calc R .
C20 C 0.3748(3) 0.6935(6) 0.65116(16) 0.0268(13) Uani 1 1 d . U
H20 H 0.3388 0.6314 0.6458 0.032 Uiso 1 1 calc R .
C18 C 0.6003(4) 0.4551(6) 0.55978(16) 0.0304(13) Uani 1 1 d . U
H18A H 0.5722 0.3950 0.5460 0.036 Uiso 1 1 calc R .
H18B H 0.6561 0.4491 0.5541 0.036 Uiso 1 1 calc R .
C24 C 0.5029(3) 0.7686(6) 0.65148(15) 0.0240(12) Uani 1 1 d . U
C30 C 0.4650(3) 0.7333(5) 0.56088(15) 0.0214(11) Uani 1 1 d . U
H30A H 0.5035 0.7823 0.5733 0.026 Uiso 1 1 calc R .
H30B H 0.4147 0.7410 0.5726 0.026 Uiso 1 1 calc R .
C38 C 0.2699(3) 1.2446(6) 0.48269(18) 0.0310(13) Uani 1 1 d . U
H38 H 0.2507 1.2957 0.4655 0.037 Uiso 1 1 calc R .
N6 N 0.2699(4) 0.1049(6) 0.71228(16) 0.0441(15) Uani 1 1 d . U
C15 C 0.6702(4) 0.5795(7) 0.62690(17) 0.0356(15) Uani 1 1 d . U
C13 C 0.5566(4) 0.2976(6) 0.60109(17) 0.0325(14) Uani 1 1 d . U
H13A H 0.5588 0.2748 0.6250 0.039 Uiso 1 1 calc R .
H13B H 0.5876 0.2383 0.5882 0.039 Uiso 1 1 calc R .
C39 C 0.2514(4) 1.2675(6) 0.51586(17) 0.0320(13) Uani 1 1 d . U
H39 H 0.2207 1.3356 0.5217 0.038 Uiso 1 1 calc R .
C21 C 0.3463(4) 0.8008(6) 0.66695(17) 0.0337(14) Uani 1 1 d . U
H21 H 0.2930 0.8081 0.6725 0.040 Uiso 1 1 calc R .
C16 C 0.3775(4) 0.4655(6) 0.57448(15) 0.0260(12) Uani 1 1 d . U
H16A H 0.3446 0.5294 0.5845 0.031 Uiso 1 1 calc R .
H16B H 0.3427 0.4047 0.5642 0.031 Uiso 1 1 calc R .
C29 C 0.4783(4) 0.8812(6) 0.66616(16) 0.0288(13) Uani 1 1 d . U
C6 C 0.3957(4) 0.2104(6) 0.71452(17) 0.0352(14) Uani 1 1 d . U
C28 C 0.5354(4) 0.9742(7) 0.67233(18) 0.0382(15) Uani 1 1 d . U
H28 H 0.5200 1.0495 0.6816 0.046 Uiso 1 1 calc R .
C26 C 0.6386(4) 0.8393(7) 0.65140(17) 0.0325(14) Uani 1 1 d . U
H26 H 0.6922 0.8265 0.6472 0.039 Uiso 1 1 calc R .
C10 C 0.4132(4) 0.3353(6) 0.66176(16) 0.0279(13) Uani 1 1 d . U
C27 C 0.6125(5) 0.9533(7) 0.66471(19) 0.0432(17) Uani 1 1 d . U
H27 H 0.6492 1.0159 0.6684 0.052 Uiso 1 1 calc R .
C5 C 0.3381(5) 0.1296(7) 0.72972(17) 0.0391(15) Uani 1 1 d . U
C12 C 0.4705(4) 0.2956(6) 0.58877(16) 0.0284(13) Uani 1 1 d . U
H12A H 0.4695 0.2963 0.5640 0.034 Uiso 1 1 calc R .
H12B H 0.4452 0.2201 0.5964 0.034 Uiso 1 1 calc R .
C22 C 0.3976(4) 0.8938(7) 0.67393(17) 0.0332(14) Uani 1 1 d . U
H22 H 0.3792 0.9663 0.6839 0.040 Uiso 1 1 calc R .
C11 C 0.3695(4) 0.3614(6) 0.62872(16) 0.0295(13) Uani 1 1 d . U
H11A H 0.3433 0.2868 0.6210 0.035 Uiso 1 1 calc R .
H11B H 0.3293 0.4238 0.6327 0.035 Uiso 1 1 calc R .
C9 C 0.4283(7) 0.1041(9) 0.7775(2) 0.064(2) Uani 1 1 d . U
H9 H 0.4406 0.0680 0.7983 0.077 Uiso 1 1 calc R .
C4 C 0.3559(6) 0.0749(8) 0.76184(19) 0.055(2) Uani 1 1 d . U
C8 C 0.4809(7) 0.1832(8) 0.7631(2) 0.060(2) Uani 1 1 d . U
H8A H 0.5279 0.2016 0.7744 0.073 Uiso 1 1 calc R .
C7 C 0.4647(5) 0.2385(8) 0.73092(18) 0.0439(17) Uani 1 1 d . U
H7 H 0.5007 0.2931 0.7212 0.053 Uiso 1 1 calc R .
O4 O 0.0915(3) 0.5037(4) 0.59936(12) 0.0343(11) Uani 1 1 d . U
O5 O 0.1950(3) 0.3906(4) 0.59303(12) 0.0322(10) Uani 1 1 d . U
N10 N 0.1635(3) 0.4857(5) 0.60446(13) 0.0277(11) Uani 1 1 d . U
O6 O 0.2036(3) 0.5628(4) 0.62133(12) 0.0373(11) Uani 1 1 d . U
C1 C 0.2178(6) 0.0269(8) 0.7261(2) 0.057(2) Uani 1 1 d . U
H1 H 0.1712 0.0097 0.7144 0.069 Uiso 1 1 calc R .
C2 C 0.2309(7) -0.0297(11) 0.7577(2) 0.078(3) Uani 1 1 d . U
H2 H 0.1930 -0.0826 0.7668 0.094 Uiso 1 1 calc R .
C3 C 0.2985(7) -0.0074(10) 0.7750(2) 0.075(3) Uani 1 1 d . U
H3 H 0.3075 -0.0465 0.7957 0.090 Uiso 1 1 calc R .
O3 O 0.7359(3) 0.6284(6) 0.63138(16) 0.0578(16) Uani 1 1 d . U

loop_
_atom_site_aniso_label
_atom_site_aniso_U_11
_atom_site_aniso_U_22
_atom_site_aniso_U_33
_atom_site_aniso_U_23
_atom_site_aniso_U_13
_atom_site_aniso_U_12
Cu1 0.0171(4) 0.0254(5) 0.0275(4) -0.0056(4) -0.0021(3) 0.0030(4)
O2 0.033(2) 0.026(2) 0.028(2) -0.0026(17) 0.0045(18) 0.001(2)
N1 0.008(2) 0.032(2) 0.037(3) -0.009(2) -0.0024(17) 0.0009(18)
N4 0.015(2) 0.024(2) 0.028(2) -0.0029(19) -0.0010(17) 0.0039(18)
N3 0.021(2) 0.022(2) 0.029(2) 0.0005(18) -0.0029(18) 0.0009(19)
O1 0.038(3) 0.040(3) 0.035(2) 0.000(2) -0.007(2) -0.008(2)
N2 0.023(2) 0.031(3) 0.032(2) -0.0051(19) -0.0021(18) 0.014(2)
N9 0.021(2) 0.019(2) 0.036(2) 0.0002(19) -0.0010(19) -0.0028(19)
N5 0.032(3) 0.034(3) 0.034(3) 0.005(2) -0.001(2) -0.001(2)
N7 0.016(2) 0.018(2) 0.029(2) -0.0039(17) -0.0012(17) 0.0035(17)
C25 0.019(3) 0.034(3) 0.026(3) -0.004(2) -0.001(2) -0.001(2)
C32 0.024(3) 0.018(2) 0.032(3) 0.001(2) -0.003(2) -0.007(2)
N8 0.024(2) 0.021(2) 0.026(2) -0.0022(18) -0.0001(18) 0.004(2)
C17 0.023(3) 0.021(3) 0.028(3) -0.002(2) -0.004(2) 0.003(2)
C40 0.020(3) 0.024(3) 0.042(3) 0.000(2) -0.001(2) 0.001(2)
C37 0.020(3) 0.017(2) 0.035(3) 0.002(2) -0.003(2) -0.004(2)
C34 0.037(3) 0.026(3) 0.031(3) 0.002(2) -0.003(2) -0.009(3)
C33 0.032(3) 0.020(3) 0.033(3) 0.000(2) -0.001(2) -0.006(2)
C19 0.021(3) 0.031(3) 0.031(3) -0.004(2) 0.002(2) 0.007(2)
C36 0.013(2) 0.022(3) 0.040(3) 0.004(2) -0.008(2) -0.008(2)
C31 0.012(2) 0.021(2) 0.032(3) -0.003(2) 0.001(2) -0.005(2)
C14 0.026(3) 0.048(4) 0.040(3) -0.010(3) -0.007(3) 0.018(3)
C35 0.028(3) 0.027(3) 0.037(3) 0.006(2) -0.007(2) -0.011(2)
C20 0.013(2) 0.030(3) 0.038(3) -0.003(2) 0.002(2) 0.002(2)
C18 0.024(3) 0.033(3) 0.034(3) -0.006(2) -0.001(2) 0.012(3)
C24 0.020(2) 0.026(3) 0.026(3) -0.002(2) 0.000(2) -0.001(2)
C30 0.012(3) 0.021(3) 0.031(3) -0.004(2) 0.001(2) 0.003(2)
C38 0.018(3) 0.027(3) 0.048(3) 0.007(2) -0.006(2) -0.002(2)
N6 0.052(3) 0.039(3) 0.041(3) -0.001(3) 0.015(2) -0.001(3)
C15 0.018(3) 0.051(4) 0.038(3) -0.012(3) -0.004(2) 0.008(2)
C13 0.030(3) 0.029(3) 0.038(3) -0.003(2) -0.005(2) 0.015(2)
C39 0.026(3) 0.019(3) 0.051(3) 0.005(2) -0.002(3) 0.003(2)
C21 0.021(3) 0.038(3) 0.043(4) -0.006(3) 0.001(2) 0.005(2)
C16 0.025(3) 0.023(3) 0.030(3) 0.002(2) -0.005(2) 0.000(2)
C29 0.028(3) 0.030(3) 0.029(3) -0.004(2) -0.001(2) -0.001(2)
C6 0.044(3) 0.031(3) 0.030(3) -0.002(2) 0.003(2) 0.008(3)
C28 0.039(3) 0.032(3) 0.043(4) -0.008(3) -0.004(3) -0.007(3)
C26 0.022(3) 0.039(3) 0.036(3) -0.004(3) -0.003(2) -0.011(2)
C10 0.027(3) 0.025(3) 0.032(3) -0.002(2) 0.000(2) 0.002(2)
C27 0.046(4) 0.041(4) 0.043(4) -0.008(3) -0.004(3) -0.011(3)
C5 0.055(4) 0.031(3) 0.032(3) -0.002(2) 0.012(2) 0.005(3)
C12 0.029(3) 0.020(3) 0.036(3) 0.000(2) -0.003(2) 0.004(2)
C22 0.027(3) 0.035(3) 0.037(3) -0.008(3) 0.001(2) 0.001(2)
C11 0.022(3) 0.034(3) 0.032(3) 0.004(2) -0.002(2) -0.003(3)
C9 0.101(6) 0.056(5) 0.036(4) 0.002(4) -0.010(4) -0.001(4)
C4 0.094(5) 0.042(4) 0.030(3) 0.000(3) 0.003(3) -0.001(4)
C8 0.090(6) 0.056(5) 0.035(4) -0.004(3) -0.014(4) 0.004(4)
C7 0.055(4) 0.042(4) 0.035(3) -0.004(3) -0.005(3) 0.005(3)
O4 0.020(2) 0.035(3) 0.049(3) 0.006(2) 0.0008(18) 0.0046(18)
O5 0.029(2) 0.027(2) 0.040(2) -0.0020(19) -0.0008(19) 0.0045(19)
N10 0.024(2) 0.023(2) 0.037(3) 0.002(2) 0.0015(19) 0.0004(19)
O6 0.038(3) 0.028(2) 0.046(3) -0.006(2) -0.004(2) -0.005(2)
C1 0.071(5) 0.054(5) 0.046(4) -0.005(3) 0.023(3) -0.018(4)
C2 0.114(7) 0.076(6) 0.044(4) 0.004(4) 0.017(4) -0.030(6)
C3 0.121(7) 0.066(6) 0.036(4) 0.009(4) 0.010(4) -0.023(5)
O3 0.012(2) 0.078(4) 0.084(4) -0.027(3) -0.006(2) 0.006(2)

loop_
_atom_type_symbol
_atom_type_description
_atom_type_scat_dispersion_real
_atom_type_scat_dispersion_imag
_atom_type_scat_source
C C 0.0181 0.0091 'International Tables Vol C Tables 4.2.6.8 and 6.1.1.4'
H H 0.0000 0.0000 'International Tables Vol C Tables 4.2.6.8 and 6.1.1.4'
Cu Cu -1.9646 0.5888 'International Tables Vol C Tables 4.2.6.8 and 6.1.1.4'
N N 0.0311 0.0180 'International Tables Vol C Tables 4.2.6.8 and 6.1.1.4'
O O 0.0492 0.0322 'International Tables Vol C Tables 4.2.6.8 and 6.1.1.4'

loop_
_exptl_crystal_face_index_h
_exptl_crystal_face_index_k
_exptl_crystal_face_index_l
_exptl_crystal_face_perp_dist
_exptl_oxdiff_crystal_face_indexfrac_h
_exptl_oxdiff_crystal_face_indexfrac_k
_exptl_oxdiff_crystal_face_indexfrac_l
_exptl_oxdiff_crystal_face_x
_exptl_oxdiff_crystal_face_y
_exptl_oxdiff_crystal_face_z
-2 -7 6 0.0678 -1.9945 -7.0049 6.0252 -0.8469 0.2228 -0.5596
1 -7 7 0.0615 1.0062 -7.0040 7.0288 -0.6693 0.1908 -0.7693
11 2 3 0.1227 11.0010 2.0043 3.0052 0.8444 -0.2184 -0.5843
-1 7 -7 0.0684 -1.0062 7.0040 -7.0288 0.6693 -0.1908 0.7693
-9 4 -8 0.1120 -9.0056 3.9999 -8.0264 -0.1021 0.0227 1.0434
-11 -1 -3 0.1326 -11.0018 -1.0038 -3.0093 -0.7519 0.1561 0.6725
-1 0 -25 0.0762 -1.0009 0.0020 -24.9969 0.2396 0.8807 0.3731
-7 4 11 0.0927 -7.0046 3.9988 10.9728 -0.2058 -0.6452 0.6782
8 5 -2 0.1033 7.9976 5.0054 -2.0101 0.9929 -0.2325 -0.0608
1 0 25 0.0265 1.0009 -0.0020 24.9969 -0.2396 -0.8807 -0.3731
10 -2 7 0.1109 10.0042 -1.9985 7.0197 0.3625 -0.1111 -0.9205
-6 -2 20 0.0788 -5.9989 -2.0048 19.9980 -0.8068 -0.5873 -0.0275
2 -4 -20 0.0644 2.0030 -3.9996 -19.9777 -0.0015 0.9571 -0.2386

loop_
_geom_angle_atom_site_label_1
_geom_angle_atom_site_label_2
_geom_angle_atom_site_label_3
_geom_angle
N1 Cu1 N4 81.8(2)
N1 Cu1 N3 167.5(2)
N1 Cu1 N2 82.7(2)
N1 Cu1 N7 100.6(2)
N4 Cu1 N3 110.3(2)
N4 Cu1 N2 164.5(2)
N4 Cu1 N7 99.21(18)
N3 Cu1 N7 80.99(18)
N2 Cu1 N3 85.3(2)
N2 Cu1 N7 82.67(19)
C25 N1 Cu1 116.4(4)
C15 N1 Cu1 118.6(5)
C15 N1 C25 124.9(5)
C20 N4 Cu1 131.7(4)
C20 N4 C24 118.1(5)
C24 N4 Cu1 110.1(4)
C16 N3 Cu1 106.3(4)
C16 N3 C12 111.6(5)
C12 N3 Cu1 107.7(4)
C11 N3 Cu1 114.5(4)
C11 N3 C16 108.3(5)
C11 N3 C12 108.5(5)
C14 N2 Cu1 105.4(4)
C14 N2 C18 111.5(5)
C14 N2 C13 113.0(5)
C18 N2 Cu1 110.6(4)
C13 N2 Cu1 103.5(4)
C13 N2 C18 112.2(5)
C40 N9 C37 117.3(5)
C6 N5 H5 116.1
C10 N5 H5 116.1
C10 N5 C6 127.7(6)
C17 N7 Cu1 105.4(3)
C19 N7 Cu1 97.4(3)
C19 N7 C17 115.5(5)
C30 N7 Cu1 111.6(3)
C30 N7 C17 111.6(4)
C30 N7 C19 114.1(5)
N1 C25 C24 112.3(5)
C26 C25 N1 128.8(6)
C26 C25 C24 118.9(6)
N8 C32 C37 115.7(5)
C33 C32 N8 124.8(6)
C33 C32 C37 119.5(6)
C32 N8 H8 116.6
C31 N8 C32 126.8(5)
C31 N8 H8 116.6
N7 C17 H17A 109.4
N7 C17 H17B 109.4
N7 C17 C16 111.2(5)
H17A C17 H17B 108.0
C16 C17 H17A 109.4
C16 C17 H17B 109.4
N9 C40 H40 118.0
N9 C40 C39 124.1(6)
C39 C40 H40 118.0
N9 C37 C32 117.0(5)
N9 C37 C36 123.2(6)
C36 C37 C32 119.9(6)
C33 C34 H34 119.2
C35 C34 H34 119.2
C35 C34 C33 121.5(6)
C32 C33 C34 119.9(6)
C32 C33 H33 120.1
C34 C33 H33 120.1
N7 C19 H19A 109.2
N7 C19 H19B 109.2
N7 C19 C18 112.0(5)
H19A C19 H19B 107.9
C18 C19 H19A 109.2
C18 C19 H19B 109.2
C35 C36 C37 119.1(6)
C38 C36 C37 116.9(6)
C38 C36 C35 123.9(6)
O2 C31 N8 124.6(6)
O2 C31 C30 121.9(5)
N8 C31 C30 113.5(5)
N2 C14 H14A 109.5
N2 C14 H14B 109.5
N2 C14 C15 110.9(5)
H14A C14 H14B 108.0
C15 C14 H14A 109.5
C15 C14 H14B 109.5
C34 C35 C36 120.0(6)
C34 C35 H35 120.0
C36 C35 H35 120.0
N4 C20 H20 118.3
N4 C20 C21 123.3(6)
C21 C20 H20 118.3
N2 C18 C19 113.9(5)
N2 C18 H18A 108.8
N2 C18 H18B 108.8
C19 C18 H18A 108.8
C19 C18 H18B 108.8
H18A C18 H18B 107.7
N4 C24 C25 117.9(5)
N4 C24 C29 121.8(5)
C29 C24 C25 120.3(6)
N7 C30 C31 115.2(5)
N7 C30 H30A 108.5
N7 C30 H30B 108.5
C31 C30 H30A 108.5
C31 C30 H30B 108.5
H30A C30 H30B 107.5
C36 C38 H38 120.2
C39 C38 C36 119.6(6)
C39 C38 H38 120.2
C1 N6 C5 118.4(7)
N1 C15 C14 110.8(6)
O3 C15 N1 127.9(7)
O3 C15 C14 121.2(6)
N2 C13 H13A 109.8
N2 C13 H13B 109.8
N2 C13 C12 109.4(5)
H13A C13 H13B 108.3
C12 C13 H13A 109.8
C12 C13 H13B 109.8
C40 C39 H39 120.6
C38 C39 C40 118.8(6)
C38 C39 H39 120.6
C20 C21 H21 120.5
C22 C21 C20 119.0(6)
C22 C21 H21 120.5
N3 C16 C17 112.6(5)
N3 C16 H16A 109.1
N3 C16 H16B 109.1
C17 C16 H16A 109.1
C17 C16 H16B 109.1
H16A C16 H16B 107.8
C24 C29 C28 118.9(6)
C22 C29 C24 117.3(6)
C22 C29 C28 123.7(6)
N5 C6 C5 113.7(6)
C7 C6 N5 125.1(7)
C7 C6 C5 121.2(7)
C29 C28 H28 120.0
C27 C28 C29 119.9(7)
C27 C28 H28 120.0
C25 C26 H26 119.9
C25 C26 C27 120.1(6)
C27 C26 H26 119.9
O1 C10 N5 125.5(6)
O1 C10 C11 122.0(6)
N5 C10 C11 112.4(6)
C28 C27 C26 121.8(7)
C28 C27 H27 119.1
C26 C27 H27 119.1
N6 C5 C6 118.8(6)
N6 C5 C4 122.7(7)
C4 C5 C6 118.5(8)
N3 C12 C13 111.5(5)
N3 C12 H12A 109.3
N3 C12 H12B 109.3
C13 C12 H12A 109.3
C13 C12 H12B 109.3
H12A C12 H12B 108.0
C21 C22 C29 120.3(6)
C21 C22 H22 119.9
C29 C22 H22 119.9
N3 C11 C10 110.9(5)
N3 C11 H11A 109.5
N3 C11 H11B 109.5
C10 C11 H11A 109.5
C10 C11 H11B 109.5
H11A C11 H11B 108.0
C4 C9 H9 118.9
C8 C9 H9 118.9
C8 C9 C4 122.1(8)
C9 C4 C5 118.5(8)
C9 C4 C3 125.5(8)
C3 C4 C5 116.0(9)
C9 C8 H8A 119.8
C9 C8 C7 120.5(9)
C7 C8 H8A 119.8
C6 C7 C8 119.2(8)
C6 C7 H7 120.4
C8 C7 H7 120.4
O4 N10 O6 120.2(5)
O5 N10 O4 119.2(5)
O5 N10 O6 120.6(5)
N6 C1 H1 118.9
N6 C1 C2 122.2(10)
C2 C1 H1 118.9
C1 C2 H2 120.1
C3 C2 C1 119.9(10)
C3 C2 H2 120.1
C4 C3 H3 119.6
C2 C3 C4 120.8(9)
C2 C3 H3 119.6

loop_
_geom_bond_atom_site_label_1
_geom_bond_atom_site_label_2
_geom_bond_distance
Cu1 N1 1.928(5)
Cu1 N4 2.044(5)
Cu1 N3 2.081(5)
Cu1 N2 2.057(5)
Cu1 N7 2.353(5)
O2 C31 1.226(7)
N1 C25 1.388(8)
N1 C15 1.340(8)
N4 C20 1.316(7)
N4 C24 1.379(8)
N3 C16 1.495(7)
N3 C12 1.506(8)
N3 C11 1.480(8)
O1 C10 1.216(8)
N2 C14 1.474(8)
N2 C18 1.487(8)
N2 C13 1.483(9)
N9 C40 1.313(8)
N9 C37 1.362(8)
N5 H5 0.8600
N5 C6 1.410(8)
N5 C10 1.364(8)
N7 C17 1.482(7)
N7 C19 1.470(7)
N7 C30 1.454(7)
C25 C24 1.430(8)
C25 C26 1.375(9)
C32 N8 1.407(8)
C32 C37 1.426(8)
C32 C33 1.375(9)
N8 H8 0.8600
N8 C31 1.359(8)
C17 H17A 0.9700
C17 H17B 0.9700
C17 C16 1.512(8)
C40 H40 0.9300
C40 C39 1.411(9)
C37 C36 1.417(8)
C34 H34 0.9300
C34 C33 1.418(9)
C34 C35 1.361(9)
C33 H33 0.9300
C19 H19A 0.9700
C19 H19B 0.9700
C19 C18 1.517(9)
C36 C35 1.415(9)
C36 C38 1.412(9)
C31 C30 1.537(8)
C14 H14A 0.9700
C14 H14B 0.9700
C14 C15 1.535(10)
C35 H35 0.9300
C20 H20 0.9300
C20 C21 1.402(9)
C18 H18A 0.9700
C18 H18B 0.9700
C24 C29 1.411(9)
C30 H30A 0.9700
C30 H30B 0.9700
C38 H38 0.9300
C38 C39 1.361(9)
N6 C5 1.365(10)
N6 C1 1.336(10)
C15 O3 1.242(8)
C13 H13A 0.9700
C13 H13B 0.9700
C13 C12 1.533(9)
C39 H39 0.9300
C21 H21 0.9300
C21 C22 1.357(9)
C16 H16A 0.9700
C16 H16B 0.9700
C29 C28 1.415(9)
C29 C22 1.403(9)
C6 C5 1.438(10)
C6 C7 1.366(11)
C28 H28 0.9300
C28 C27 1.356(11)
C26 H26 0.9300
C26 C27 1.412(10)
C10 C11 1.517(8)
C27 H27 0.9300
C5 C4 1.424(10)
C12 H12A 0.9700
C12 H12B 0.9700
C22 H22 0.9300
C11 H11A 0.9700
C11 H11B 0.9700
C9 H9 0.9300
C9 C4 1.403(14)
C9 C8 1.357(14)
C4 C3 1.414(13)
C8 H8A 0.9300
C8 C7 1.425(10)
C7 H7 0.9300
O4 N10 1.248(7)
O5 N10 1.242(7)
N10 O6 1.262(7)
C1 H1 0.9300
C1 C2 1.401(13)
C2 H2 0.9300
C2 C3 1.350(15)
C3 H3 0.9300

loop_
_geom_torsion_atom_site_label_1
_geom_torsion_atom_site_label_2
_geom_torsion_atom_site_label_3
_geom_torsion_atom_site_label_4
_geom_torsion
Cu1 N1 C25 C24 10.9(7)
Cu1 N1 C25 C26 -169.9(6)
Cu1 N1 C15 C14 -8.5(8)
Cu1 N1 C15 O3 174.2(7)
Cu1 N4 C20 C21 -176.1(5)
Cu1 N4 C24 C25 -6.0(7)
Cu1 N4 C24 C29 174.4(5)
Cu1 N3 C16 C17 52.2(5)
Cu1 N3 C12 C13 17.1(6)
Cu1 N3 C11 C10 -44.3(6)
Cu1 N2 C14 C15 -36.2(7)
Cu1 N2 C18 C19 19.5(7)
Cu1 N2 C13 C12 50.3(6)
Cu1 N7 C17 C16 23.7(5)
Cu1 N7 C19 C18 49.1(5)
Cu1 N7 C30 C31 177.5(4)
O2 C31 C30 N7 -9.0(8)
N1 C25 C24 N4 -2.6(8)
N1 C25 C24 C29 177.0(5)
N1 C25 C26 C27 -179.6(6)
N4 C20 C21 C22 2.0(11)
N4 C24 C29 C28 -177.2(6)
N4 C24 C29 C22 3.0(9)
O1 C10 C11 N3 28.5(9)
N2 C14 C15 N1 30.8(8)
N2 C14 C15 O3 -151.7(7)
N2 C13 C12 N3 -46.3(7)
N9 C40 C39 C38 2.4(10)
N9 C37 C36 C35 -178.9(5)
N9 C37 C36 C38 3.1(8)
N5 C6 C5 N6 -3.4(9)
N5 C6 C5 C4 174.2(7)
N5 C6 C7 C8 -174.3(7)
N5 C10 C11 N3 -153.9(5)
N7 C17 C16 N3 -52.0(7)
N7 C19 C18 N2 -51.6(7)
C25 N1 C15 C14 174.1(6)
C25 N1 C15 O3 -3.2(12)
C25 C24 C29 C28 3.1(9)
C25 C24 C29 C22 -176.7(6)
C25 C26 C27 C28 2.5(11)
C32 N8 C31 O2 7.5(9)
C32 N8 C31 C30 -172.4(5)
C32 C37 C36 C35 0.6(8)
C32 C37 C36 C38 -177.4(5)
N8 C32 C37 N9 0.0(8)
N8 C32 C37 C36 -179.6(5)
N8 C32 C33 C34 178.3(6)
N8 C31 C30 N7 170.9(5)
C17 N7 C19 C18 -61.9(7)
C17 N7 C30 C31 -64.9(6)
C40 N9 C37 C32 177.8(5)
C40 N9 C37 C36 -2.6(8)
C37 N9 C40 C39 -0.2(9)
C37 C32 N8 C31 164.4(5)
C37 C32 C33 C34 -2.2(9)
C37 C36 C35 C34 -0.8(9)
C37 C36 C38 C39 -0.7(9)
C33 C32 N8 C31 -16.1(9)
C33 C32 C37 N9 -179.6(5)
C33 C32 C37 C36 0.9(8)
C33 C34 C35 C36 -0.5(9)
C19 N7 C17 C16 129.9(5)
C19 N7 C30 C31 68.3(6)
C36 C38 C39 C40 -1.8(9)
C14 N2 C18 C19 -97.5(6)
C14 N2 C13 C12 163.8(5)
C35 C34 C33 C32 2.0(9)
C35 C36 C38 C39 -178.6(6)
C20 N4 C24 C25 177.1(6)
C20 N4 C24 C29 -2.6(9)
C20 C21 C22 C29 -1.5(10)
C18 N2 C14 C15 83.9(7)
C18 N2 C13 C12 -69.0(6)
C24 N4 C20 C21 0.1(9)
C24 C25 C26 C27 -0.5(10)
C24 C29 C28 C27 -1.2(10)
C24 C29 C22 C21 -0.9(10)
C30 N7 C17 C16 -97.5(6)
C30 N7 C19 C18 166.7(5)
C38 C36 C35 C34 177.0(6)
N6 C5 C4 C9 178.7(8)
N6 C5 C4 C3 -0.1(12)
N6 C1 C2 C3 -1.0(16)
C15 N1 C25 C24 -171.7(6)
C15 N1 C25 C26 7.5(11)
C13 N2 C14 C15 -148.5(6)
C13 N2 C18 C19 134.6(6)
C16 N3 C12 C13 133.4(5)
C16 N3 C11 C10 -162.6(5)
C29 C28 C27 C26 -1.6(12)
C6 N5 C10 O1 2.5(11)
C6 N5 C10 C11 -175.0(6)
C6 C5 C4 C9 1.1(12)
C6 C5 C4 C3 -177.7(8)
C28 C29 C22 C21 179.4(7)
C26 C25 C24 N4 178.1(6)
C26 C25 C24 C29 -2.2(9)
C10 N5 C6 C5 173.0(6)
C10 N5 C6 C7 -10.3(11)
C5 N6 C1 C2 0.0(13)
C5 C6 C7 C8 2.2(11)
C5 C4 C3 C2 -0.9(15)
C12 N3 C16 C17 -65.0(6)
C12 N3 C11 C10 76.0(6)
C22 C29 C28 C27 178.6(7)
C11 N3 C16 C17 175.6(5)
C11 N3 C12 C13 -107.4(6)
C9 C4 C3 C2 -179.6(10)
C9 C8 C7 C6 -0.3(13)
C4 C9 C8 C7 -1.1(15)
C8 C9 C4 C5 0.7(14)
C8 C9 C4 C3 179.4(10)
C7 C6 C5 N6 179.7(7)
C7 C6 C5 C4 -2.6(11)
C1 N6 C5 C6 178.1(7)
C1 N6 C5 C4 0.5(11)
C1 C2 C3 C4 1.4(17)
